data_4122526
loop_
_publ_author_name
'Zhao, Xiang'
'Wong, Matthew'
'Mao, Chengyu'
'Trieu, Thuong Xinh'
'Zhang, Jian'
'Feng, Pingyun'
'Bu, Xianhui'

_publ_section_title
;
 Size-selective crystallization of homochiral camphorate metal-organic
 frameworks for lanthanide separation.
;
_journal_issue 36
_journal_name_full 'Journal of the American Chemical Society'
_journal_page_first 12572
_journal_page_last 12575
_journal_paper_doi 10.1021/ja5067306
_journal_volume 136
_journal_year 2014
_chemical_absolute_configuration rm
_chemical_formula_sum 'C11 H15 Lu O6'
_chemical_formula_weight 418.20
_chemical_name_systematic
; 
 ? 
;
_space_group_IT_number 19
_symmetry_cell_setting orthorhombic
_symmetry_space_group_name_Hall 'P 2ac 2ab'
_symmetry_space_group_name_H-M 'P 21 21 21'
_atom_sites_solution_hydrogens geom
_atom_sites_solution_primary direct
_atom_sites_solution_secondary difmap
_audit_creation_method SHELXL-97
_cell_angle_alpha 90.00
_cell_angle_beta 90.00
_cell_angle_gamma 90.00
_cell_formula_units_Z 4
_cell_length_a 8.0349(3)
_cell_length_b 10.9499(4)
_cell_length_c 14.6841(5)
_cell_measurement_temperature 173(2)
_cell_volume 1291.93(8)
_computing_structure_refinement 'SHELXL-97 (Sheldrick, 1997)'
_computing_structure_solution 'SHELXS-97 (Sheldrick, 1990)'
_diffrn_ambient_temperature 173(2)
_diffrn_measured_fraction_theta_full 0.875
_diffrn_measured_fraction_theta_max 0.875
_diffrn_radiation_monochromator graphite
_diffrn_radiation_source 'fine-focus sealed tube'
_diffrn_radiation_type MoK\a
_diffrn_radiation_wavelength 0.71073
_diffrn_reflns_av_R_equivalents 0.0287
_diffrn_reflns_av_sigmaI/netI 0.0536
_diffrn_reflns_limit_h_max 10
_diffrn_reflns_limit_h_min -10
_diffrn_reflns_limit_k_max 13
_diffrn_reflns_limit_k_min -14
_diffrn_reflns_limit_l_max 11
_diffrn_reflns_limit_l_min -19
_diffrn_reflns_number 5984
_diffrn_reflns_theta_full 29.34
_diffrn_reflns_theta_max 29.34
_diffrn_reflns_theta_min 2.32
_exptl_absorpt_coefficient_mu 7.657
_exptl_absorpt_correction_T_max 0.7459
_exptl_absorpt_correction_T_min 0.5832
_exptl_absorpt_correction_type multi-scan
_exptl_absorpt_process_details 'SADABS 2012/1'
_exptl_crystal_colour colorless
_exptl_crystal_density_diffrn 2.150
_exptl_crystal_density_method 'not measured'
_exptl_crystal_description prism
_exptl_crystal_F_000 800
_exptl_crystal_size_max 0.56
_exptl_crystal_size_mid 0.54
_exptl_crystal_size_min 0.52
_refine_diff_density_max 1.651
_refine_diff_density_min -1.380
_refine_diff_density_rms 0.403
_refine_ls_abs_structure_details 'Flack H D (1983), Acta Cryst. A39, 876-881'
_refine_ls_abs_structure_Flack 0.00(3)
_refine_ls_extinction_method none
_refine_ls_goodness_of_fit_ref 1.094
_refine_ls_hydrogen_treatment constr
_refine_ls_matrix_type full
_refine_ls_number_parameters 163
_refine_ls_number_reflns 2931
_refine_ls_number_restraints 0
_refine_ls_restrained_S_all 1.094
_refine_ls_R_factor_all 0.0458
_refine_ls_R_factor_gt 0.0351
_refine_ls_shift/su_max 0.032
_refine_ls_shift/su_mean 0.003
_refine_ls_structure_factor_coef Fsqd
_refine_ls_weighting_details 'calc w=1/[\s^2^(Fo^2^)+(0.0566P)^2^+0.0000P] where P=(Fo^2^+2Fc^2^)/3'
_refine_ls_weighting_scheme calc
_refine_ls_wR_factor_gt 0.0913
_refine_ls_wR_factor_ref 0.1093
_reflns_number_gt 2432
_reflns_number_total 2931
_reflns_threshold_expression >2sigma(I)
_cod_data_source_file ja5067306_si_002.cif
_cod_data_source_block CPM-29-Lu
_cod_depositor_comments
;
The following automatic conversions were performed:

'_symmetry_cell_setting' value 'Orthorhombic' changed to
'orthorhombic' according to
/home/saulius/struct/COD-crude-data--automatic-downloads/rss-feeds/ACS/lib/dictionaries/cif_core.dic
dictionary named 'cif_core.dic' version 2.4.2 from 2011-04-26.

Automatic conversion script
Id: cif_fix_values 2281 2013-09-26 08:29:07Z andrius 

 Adding full bibliography for 4122510--4122534.cif.
;
_cod_database_code 4122526

loop_
_symmetry_equiv_pos_as_xyz
'x, y, z'
'-x+1/2, -y, z+1/2'
'-x, y+1/2, -z+1/2'
'x+1/2, -y+1/2, -z'

loop_
_atom_site_label
_atom_site_type_symbol
_atom_site_fract_x
_atom_site_fract_y
_atom_site_fract_z
_atom_site_U_iso_or_equiv
_atom_site_adp_type
_atom_site_occupancy
_atom_site_symmetry_multiplicity
_atom_site_calc_flag
_atom_site_refinement_flags
Lu1 Lu 0.92746(3) 0.79357(3) 1.00180(3) 0.02130(13) Uani 1 1 d .
O2 O 0.8564(8) 0.6031(7) 0.9700(5) 0.0358(19) Uani 1 1 d .
C6 C 0.7882(11) 0.4086(9) 0.9054(6) 0.026(2) Uani 1 1 d .
C3 C 0.7447(11) 0.5358(11) 0.9413(7) 0.029(2) Uani 1 1 d .
O1 O 0.5916(7) 0.5622(8) 0.9453(6) 0.041(2) Uani 1 1 d .
C7 C 0.980(2) 0.4006(18) 0.8762(12) 0.086(6) Uani 1 1 d .
H7A H 1.0523 0.3968 0.9292 0.103 Uiso 1 1 calc R
H7B H 1.0123 0.4701 0.8390 0.103 Uiso 1 1 calc R
O4 O 1.1482(8) 0.6843(7) 1.0570(5) 0.0313(16) Uani 1 1 d .
O5 O 1.3043(8) 0.5206(8) 1.0522(6) 0.051(2) Uani 1 1 d .
C10 C 1.1681(13) 0.5708(10) 1.0701(8) 0.039(3) Uani 1 1 d .
H10A H 1.0809 0.5244 1.0932 0.047 Uiso 1 1 calc R
O7 O 0.9484(9) 0.2929(8) 0.6316(5) 0.0383(19) Uani 1 1 d .
C2 C 0.8235(11) 0.2762(10) 0.7762(7) 0.029(2) Uani 1 1 d .
H2A H 0.7659 0.2039 0.7997 0.035 Uiso 1 1 calc R
C1 C 0.8210(10) 0.2605(9) 0.6736(7) 0.027(2) Uani 1 1 d .
C4 C 0.718(2) 0.3827(16) 0.8069(10) 0.076(5) Uani 1 1 d .
C9 C 0.739(2) 0.4888(14) 0.7471(8) 0.052(3) Uani 1 1 d .
H9A H 0.6726 0.5553 0.7690 0.079 Uiso 1 1 calc R
H9B H 0.7053 0.4680 0.6864 0.079 Uiso 1 1 calc R
H9C H 0.8543 0.5127 0.7466 0.079 Uiso 1 1 calc R
O6 O 0.6937(9) 0.2174(8) 0.6357(5) 0.0389(18) Uani 1 1 d .
C13 C 0.988(3) 0.270(3) 0.8163(11) 0.21(2) Uani 1 1 d .
H13A H 1.0752 0.2718 0.7706 0.254 Uiso 1 1 calc R
H13B H 1.0016 0.1995 0.8552 0.254 Uiso 1 1 calc R
C12 C 0.712(4) 0.3134(16) 0.961(2) 0.22(2) Uani 1 1 d .
H12A H 0.5958 0.3308 0.9691 0.328 Uiso 1 1 calc R
H12B H 0.7654 0.3112 1.0198 0.328 Uiso 1 1 calc R
H12C H 0.7248 0.2357 0.9318 0.328 Uiso 1 1 calc R
C11 C 0.547(4) 0.320(4) 0.8165(14) 0.24(2) Uani 1 1 d .
H11A H 0.4658 0.3786 0.8367 0.361 Uiso 1 1 calc R
H11B H 0.5543 0.2549 0.8601 0.361 Uiso 1 1 calc R
H11C H 0.5132 0.2874 0.7586 0.361 Uiso 1 1 calc R

loop_
_atom_site_aniso_label
_atom_site_aniso_U_11
_atom_site_aniso_U_22
_atom_site_aniso_U_33
_atom_site_aniso_U_23
_atom_site_aniso_U_13
_atom_site_aniso_U_12
Lu1 0.01482(16) 0.0255(2) 0.0236(2) -0.0008(3) 0.0013(3) -0.00075(12)
O2 0.027(3) 0.030(4) 0.051(5) -0.015(3) -0.008(3) -0.004(3)
C6 0.028(4) 0.025(5) 0.026(5) -0.003(4) -0.001(4) 0.000(4)
C3 0.027(4) 0.033(6) 0.029(5) -0.004(4) -0.003(4) -0.003(4)
O1 0.020(3) 0.039(5) 0.063(5) -0.013(4) 0.002(3) 0.008(3)
C7 0.085(10) 0.085(14) 0.087(12) -0.036(11) -0.011(10) -0.008(11)
O4 0.021(3) 0.033(5) 0.039(4) 0.006(3) 0.000(3) -0.003(3)
O5 0.029(3) 0.031(4) 0.093(7) 0.011(4) 0.005(4) 0.006(4)
C10 0.023(4) 0.028(6) 0.067(8) 0.017(5) 0.004(5) -0.010(4)
O7 0.037(4) 0.053(5) 0.025(4) -0.008(4) 0.009(3) -0.010(4)
C2 0.038(5) 0.036(6) 0.015(5) -0.001(4) 0.001(3) 0.004(5)
C1 0.032(5) 0.033(6) 0.016(5) -0.004(4) -0.002(3) 0.007(4)
C4 0.100(11) 0.082(12) 0.047(8) -0.035(8) -0.017(8) 0.038(11)
C9 0.094(9) 0.034(7) 0.029(5) 0.009(5) 0.000(6) 0.024(6)
O6 0.035(4) 0.056(5) 0.025(4) -0.006(4) -0.002(3) -0.003(4)
C13 0.111(13) 0.49(6) 0.033(8) -0.046(17) -0.008(9) 0.22(3)
C12 0.28(3) 0.040(11) 0.34(4) 0.055(17) 0.27(3) 0.043(15)
C11 0.24(3) 0.42(5) 0.063(13) -0.04(2) 0.019(16) -0.30(4)

loop_
_atom_type_symbol
_atom_type_description
_atom_type_scat_dispersion_real
_atom_type_scat_dispersion_imag
_atom_type_scat_source
C C 0.0033 0.0016 'International Tables Vol C Tables 4.2.6.8 and 6.1.1.4'
H H 0.0000 0.0000 'International Tables Vol C Tables 4.2.6.8 and 6.1.1.4'
O O 0.0106 0.0060 'International Tables Vol C Tables 4.2.6.8 and 6.1.1.4'
Lu Lu -0.4720 5.8584 'International Tables Vol C Tables 4.2.6.8 and 6.1.1.4'

loop_
_geom_angle_atom_site_label_1
_geom_angle_atom_site_label_2
_geom_angle_atom_site_label_3
_geom_angle
_geom_angle_site_symmetry_1
_geom_angle_site_symmetry_3
O1 Lu1 O6 89.3(3) 4_567 2_665
O1 Lu1 O7 92.6(3) 4_567 3_756
O6 Lu1 O7 176.6(4) 2_665 3_756
O1 Lu1 O2 155.0(3) 4_567 .
O6 Lu1 O2 91.3(3) 2_665 .
O7 Lu1 O2 85.7(3) 3_756 .
O1 Lu1 O4 77.6(3) 4_567 .
O6 Lu1 O4 89.9(3) 2_665 .
O7 Lu1 O4 87.8(3) 3_756 .
O2 Lu1 O4 77.4(3) . .
O1 Lu1 O5 75.8(3) 4_567 4_467
O6 Lu1 O5 99.2(3) 2_665 4_467
O7 Lu1 O5 84.0(3) 3_756 4_467
O2 Lu1 O5 128.6(3) . 4_467
O4 Lu1 O5 151.8(3) . 4_467
O1 Lu1 O4 127.7(3) 4_567 4_467
O6 Lu1 O4 85.1(3) 2_665 4_467
O7 Lu1 O4 95.9(3) 3_756 4_467
O2 Lu1 O4 77.3(2) . 4_467
O4 Lu1 O4 154.01(12) . 4_467
O5 Lu1 O4 54.1(2) 4_467 4_467
O1 Lu1 C10 101.6(3) 4_567 4_467
O6 Lu1 C10 92.1(3) 2_665 4_467
O7 Lu1 C10 90.2(3) 3_756 4_467
O2 Lu1 C10 103.4(3) . 4_467
O4 Lu1 C10 177.8(3) . 4_467
O5 Lu1 C10 26.9(3) 4_467 4_467
O4 Lu1 C10 27.2(3) 4_467 4_467
C3 O2 Lu1 145.3(7) . .
C12 C6 C3 111.1(10) . .
C12 C6 C4 103.7(17) . .
C3 C6 C4 113.4(9) . .
C12 C6 C7 121.0(14) . .
C3 C6 C7 111.2(10) . .
C4 C6 C7 95.2(10) . .
O2 C3 O1 123.6(10) . .
O2 C3 C6 119.7(8) . .
O1 C3 C6 116.5(9) . .
C3 O1 Lu1 139.8(8) . 4_467
C6 C7 C13 102.8(13) . .
C10 O4 Lu1 131.6(7) . .
C10 O4 Lu1 92.0(6) . 4_567
Lu1 O4 Lu1 122.7(3) . 4_567
C10 O5 Lu1 93.3(7) . 4_567
O5 C10 O4 120.6(10) . .
O5 C10 Lu1 59.9(6) . 4_567
O4 C10 Lu1 60.7(5) . 4_567
C1 O7 Lu1 144.6(7) . 3_746
C13 C2 C4 115.1(15) . .
C13 C2 C1 114.3(9) . .
C4 C2 C1 112.1(9) . .
O7 C1 O6 123.8(10) . .
O7 C1 C2 116.7(8) . .
O6 C1 C2 119.6(8) . .
C9 C4 C2 111.5(13) . .
C9 C4 C11 120.8(19) . .
C2 C4 C11 101(2) . .
C9 C4 C6 111.3(13) . .
C2 C4 C6 102.1(10) . .
C11 C4 C6 108.4(14) . .
C1 O6 Lu1 141.0(7) . 2_664
C2 C13 C7 98.2(13) . .

loop_
_geom_bond_atom_site_label_1
_geom_bond_atom_site_label_2
_geom_bond_distance
_geom_bond_site_symmetry_2
Lu1 O1 2.199(7) 4_567
Lu1 O6 2.197(7) 2_665
Lu1 O7 2.197(7) 3_756
Lu1 O2 2.212(7) .
Lu1 O4 2.288(7) .
Lu1 O5 2.398(8) 4_467
Lu1 O4 2.417(7) 4_467
Lu1 C10 2.768(10) 4_467
O2 C3 1.236(11) .
C6 C12 1.461(18) .
C6 C3 1.529(14) .
C6 C4 1.579(16) .
C6 C7 1.61(2) .
C3 O1 1.265(10) .
O1 Lu1 2.199(7) 4_467
C7 C13 1.68(3) .
O4 C10 1.268(13) .
O4 Lu1 2.417(7) 4_567
O5 C10 1.253(13) .
O5 Lu1 2.398(8) 4_567
C10 Lu1 2.768(10) 4_567
O7 C1 1.247(11) .
O7 Lu1 2.197(7) 3_746
C2 C13 1.45(2) .
C2 C4 1.512(17) .
C2 C1 1.516(14) .
C1 O6 1.257(11) .
C4 C9 1.47(2) .
C4 C11 1.54(2) .
O6 Lu1 2.197(7) 2_664
